data_2244043
loop_
_publ_author_name
'Yennawar, Hemant P.'
'Sigmon, Anna'

_publ_section_title
;
 Crystal structure of racemic
 (<i>R</i>/<i>S</i>,<i>E</i>)-2-(4-hydroxyphenyl)-4-(2-phenylhydrazin-1-ylidene)chromane-5,7-diol
 ethanol monosolvate
;
_journal_coeditor_code JY2016
_journal_issue 4
_journal_name_full 'Acta Crystallographica Section E'
_journal_page_first
;
;
_journal_paper_doi 10.1107/S2056989022002079
_journal_volume 78
_journal_year 2022
_chemical_formula_iupac 'C21 H18 N2 O4, C2 H6 O'
_chemical_formula_moiety 'C21 H18 N2 O4, C2 H6 O'
_chemical_formula_sum 'C23 H24 N2 O5'
_chemical_formula_weight 408.44
_chemical_name_systematic
'(<i>R</i>/<i>S</i>,<i>E</i>)-2-(4-Hydroxyphenyl)-4-(2-phenylhydrazin-1-ylidene)chromane-5,7-diol ethanol monosolvate'
_space_group_crystal_system triclinic
_space_group_IT_number 2
_space_group_name_Hall '-P 1'
_space_group_name_H-M_alt 'P -1'
_atom_sites_solution_hydrogens geom
_atom_sites_solution_primary dual
_audit_creation_method
;
Olex2 1.3-ac4
(compiled 2020.11.27 svn.r5f609507 for Rigaku Oxford Diffraction, GUI svn.r6214)
;
_cell_angle_alpha 115.244(3)
_cell_angle_beta 93.939(2)
_cell_angle_gamma 104.180(3)
_cell_formula_units_Z 2
_cell_length_a 9.4329(3)
_cell_length_b 10.9974(4)
_cell_length_c 11.9310(3)
_cell_measurement_reflns_used 8481
_cell_measurement_temperature 293(2)
_cell_measurement_theta_max 73.4320
_cell_measurement_theta_min 4.1140
_cell_volume 1064.01(7)
_computing_cell_refinement
;
CrysAlisPro (Rigaku OD, 2021)
;
_computing_data_collection
;
CrysAlisPro (Rigaku OD, 2021)
;
_computing_data_reduction
;
CrysAlisPro (Rigaku OD, 2021)
;
_computing_molecular_graphics
;
<i>OLEX2</i> (Dolomanov <i>et al.</i>,  2009)
;
_computing_publication_material
;
<i>OLEX2</i> (Dolomanov <i>et al.</i>,  2009)
;
_computing_structure_refinement
;
<i>SHELXL2018/3</i> (Sheldrick, 2015b)
;
_computing_structure_solution
;
<i>SHELXT2018/2</i> (Sheldrick, 2015a)
;
_diffrn_ambient_temperature 293(2)
_diffrn_detector 'Hybrid Pixel Array Detector'
_diffrn_detector_area_resol_mean 10.0000
_diffrn_measured_fraction_theta_full 0.997
_diffrn_measured_fraction_theta_max 0.940
_diffrn_measurement_device 'four-circle diffractometer'
_diffrn_measurement_device_type 'Rigaku Oxford Diffraction, Synergy Custom system, HyPix-Arc 150'
_diffrn_measurement_method '\w scans'
_diffrn_radiation_monochromator mirror
_diffrn_radiation_probe x-ray
_diffrn_radiation_type 'Cu K\a'
_diffrn_radiation_wavelength 1.54184
_diffrn_reflns_av_R_equivalents 0.0196
_diffrn_reflns_av_unetI/netI 0.0183
_diffrn_reflns_limit_h_max 11
_diffrn_reflns_limit_h_min -11
_diffrn_reflns_limit_k_max 13
_diffrn_reflns_limit_k_min -13
_diffrn_reflns_limit_l_max 14
_diffrn_reflns_limit_l_min -12
_diffrn_reflns_number 14477
_diffrn_reflns_theta_full 66.968
_diffrn_reflns_theta_max 74.019
_diffrn_reflns_theta_min 4.179
_diffrn_source 'Rotating-anode X-ray tube'
_exptl_absorpt_coefficient_mu 0.742
_exptl_absorpt_correction_T_max 1.000
_exptl_absorpt_correction_T_min 0.638
_exptl_absorpt_correction_type gaussian
_exptl_absorpt_process_details
;
(CrysAlisPro; Rigaku OD, 2021)
;
_exptl_crystal_colour yellow
_exptl_crystal_density_diffrn 1.275
_exptl_crystal_description block
_exptl_crystal_F_000 432
_exptl_crystal_size_max 0.2
_exptl_crystal_size_mid 0.19
_exptl_crystal_size_min 0.13
_refine_diff_density_max 0.238
_refine_diff_density_min -0.173
_refine_ls_extinction_coef 0.0070(13)
_refine_ls_extinction_expression Fc^*^=kFc[1+0.001xFc^2^\l^3^/sin(2\q)]^-1/4^
_refine_ls_extinction_method
;
<i>SHELXL2018/3</i> (Sheldrick 2015b)
;
_refine_ls_goodness_of_fit_ref 1.074
_refine_ls_hydrogen_treatment constr
_refine_ls_matrix_type full
_refine_ls_number_parameters 381
_refine_ls_number_reflns 4067
_refine_ls_number_restraints 183
_refine_ls_restrained_S_all 1.106
_refine_ls_R_factor_all 0.0607
_refine_ls_R_factor_gt 0.0490
_refine_ls_shift/su_max 0.000
_refine_ls_shift/su_mean 0.000
_refine_ls_structure_factor_coef Fsqd
_refine_ls_weighting_details 'w=1/[\s^2^(Fo^2^)+(0.0996P)^2^+0.0482P] where P=(Fo^2^+2Fc^2^)/3'
_refine_ls_weighting_scheme calc
_refine_ls_wR_factor_gt 0.1490
_refine_ls_wR_factor_ref 0.1605
_reflns_number_gt 3077
_reflns_number_total 4067
_reflns_threshold_expression 'I > 2\s(I)'
_cod_data_source_file jy2016sup1.cif
_cod_data_source_block I
_cod_original_cell_volume 1064.01(6)
_cod_database_code 2244043
_shelx_space_group_comment
;
The symmetry employed for this shelxl refinement is uniquely defined
by the following loop, which should always be used as a source of
symmetry information in preference to the above space-group names.
They are only intended as comments.
;
_shelx_estimated_absorpt_t_min 0.866
_shelx_estimated_absorpt_t_max 0.910

loop_
_space_group_symop_operation_xyz
'x, y, z'
'-x, -y, -z'

loop_
_atom_site_type_symbol
_atom_site_label
_atom_site_fract_x
_atom_site_fract_y
_atom_site_fract_z
_atom_site_U_iso_or_equiv
_atom_site_adp_type
_atom_site_calc_flag
_atom_site_occupancy
_atom_site_disorder_assembly
_atom_site_disorder_group
O O1 0.63930(15) 0.57227(12) 0.15536(11) 0.0762(4) Uani d 1 . .
H H1 0.702063 0.648464 0.176530 0.114 Uiso calc 1 . .
O O2 0.23838(15) 0.35612(12) 0.28729(11) 0.0818(4) Uani d 1 . .
H H2 0.203745 0.365438 0.350612 0.123 Uiso calc 1 . .
O O3 0.56642(13) 0.82028(11) 0.57204(10) 0.0708(4) Uani d 1 . .
N N1 0.20641(15) 0.48554(13) 0.51936(12) 0.0602(3) Uani d 1 . .
N N2 0.12754(15) 0.49326(14) 0.61217(12) 0.0680(4) Uani d 1 . .
H H2A 0.142115 0.572868 0.677760 0.082 Uiso calc 1 . .
C C1 0.56086(19) 0.58198(16) 0.24987(14) 0.0620(4) Uani d 1 . .
C C2 0.43809(19) 0.46783(16) 0.22400(15) 0.0661(4) Uani d 1 . .
H H2B 0.410135 0.389868 0.144550 0.079 Uiso calc 1 . .
C C3 0.35768(19) 0.47058(16) 0.31680(15) 0.0624(4) Uani d 1 . .
C C4 0.39633(17) 0.58758(15) 0.43746(14) 0.0549(4) Uani d 1 . .
C C5 0.52020(17) 0.70112(15) 0.45827(14) 0.0566(4) Uani d 1 . .
C C6 0.60281(18) 0.69960(15) 0.36667(14) 0.0625(4) Uani d 1 . .
H H6 0.684912 0.776159 0.383312 0.075 Uiso calc 1 . .
C C7 0.31398(16) 0.59550(15) 0.53822(14) 0.0556(4) Uani d 1 . .
C C8 0.36188(19) 0.73182(16) 0.65742(15) 0.0638(4) Uani d 1 . .
H H8A 0.273783 0.754978 0.686079 0.077 Uiso calc 0.562(6) A 1
H H8B 0.415896 0.719516 0.722028 0.077 Uiso calc 0.562(6) A 1
H H8BC 0.346340 0.712882 0.728678 0.077 Uiso calc 0.438(6) A 2
H H8BD 0.300754 0.789928 0.654184 0.077 Uiso calc 0.438(6) A 2
C C16 0.02353(17) 0.37295(17) 0.60136(15) 0.0623(4) Uani d 1 . .
C C17 -0.0611(2) 0.3883(2) 0.69450(18) 0.0748(5) Uani d 1 . .
H H17 -0.046879 0.476957 0.761543 0.090 Uiso calc 1 . .
C C18 -0.1667(2) 0.2717(2) 0.6877(2) 0.0878(6) Uani d 1 . .
H H18 -0.223327 0.282924 0.750162 0.105 Uiso calc 1 . .
C C19 -0.1889(2) 0.1394(2) 0.5899(2) 0.0914(6) Uani d 1 . .
H H19 -0.259464 0.061386 0.586085 0.110 Uiso calc 1 . .
C C20 -0.1055(2) 0.1245(2) 0.4981(2) 0.0850(6) Uani d 1 . .
H H20 -0.120445 0.035349 0.431597 0.102 Uiso calc 1 . .
C C21 0.0010(2) 0.23960(18) 0.50212(17) 0.0721(5) Uani d 1 . .
H H21 0.056675 0.227415 0.438926 0.087 Uiso calc 1 . .
O O4A 0.7311(17) 1.3456(9) 1.1039(9) 0.081(3) Uani d 0.562(6) A 1
H H4A 0.703178 1.409645 1.101761 0.121 Uiso calc 0.562(6) A 1
C C9A 0.4577(4) 0.8518(3) 0.6438(3) 0.0590(10) Uani d 0.562(6) A 1
H H9A 0.391142 0.878767 0.598130 0.071 Uiso calc 0.562(6) A 1
C C10A 0.5317(5) 0.9817(5) 0.7668(4) 0.0543(10) Uani d 0.562(6) A 1
C C11A 0.6354(6) 0.9803(5) 0.8543(5) 0.0658(12) Uani d 0.562(6) A 1
H H11A 0.660538 0.898387 0.837484 0.079 Uiso calc 0.562(6) A 1
C C12A 0.7007(13) 1.1010(7) 0.9660(7) 0.0732(17) Uani d 0.562(6) A 1
H H12A 0.766711 1.098188 1.025843 0.088 Uiso calc 0.562(6) A 1
C C13A 0.671(2) 1.2248(10) 0.9914(13) 0.0566(18) Uani d 0.562(6) A 1
C C14A 0.5663(11) 1.2260(6) 0.9061(7) 0.0598(13) Uani d 0.562(6) A 1
H H14A 0.541170 1.308011 0.923497 0.072 Uiso calc 0.562(6) A 1
C C15A 0.4986(6) 1.1050(5) 0.7947(5) 0.0599(11) Uani d 0.562(6) A 1
H H15A 0.428862 1.107069 0.737042 0.072 Uiso calc 0.562(6) A 1
O O4B 0.751(2) 1.3415(10) 1.1041(12) 0.0660(19) Uani d 0.438(6) A 2
H H4B 0.811016 1.329869 1.148770 0.099 Uiso calc 0.438(6) A 2
C C9B 0.5225(5) 0.8106(4) 0.6767(3) 0.0556(12) Uani d 0.438(6) A 2
H H9B 0.579037 0.755148 0.694866 0.067 Uiso calc 0.438(6) A 2
C C10B 0.5752(7) 0.9547(5) 0.7898(5) 0.0511(12) Uani d 0.438(6) A 2
C C11B 0.6689(9) 0.9752(6) 0.8945(6) 0.0663(15) Uani d 0.438(6) A 2
H H11B 0.696726 0.899741 0.894502 0.080 Uiso calc 0.438(6) A 2
C C12B 0.7214(16) 1.1043(8) 0.9980(8) 0.0658(18) Uani d 0.438(6) A 2
H H12B 0.788594 1.117299 1.065956 0.079 Uiso calc 0.438(6) A 2
C C13B 0.676(3) 1.2142(13) 1.0021(16) 0.061(2) Uani d 0.438(6) A 2
C C14B 0.5818(16) 1.1960(9) 0.8993(10) 0.070(2) Uani d 0.438(6) A 2
H H14B 0.552914 1.271569 0.900630 0.084 Uiso calc 0.438(6) A 2
C C15B 0.5302(8) 1.0657(7) 0.7936(6) 0.0631(15) Uani d 0.438(6) A 2
H H15B 0.464655 1.053270 0.724979 0.076 Uiso calc 0.438(6) A 2
O O5A 0.1303(15) 0.2093(13) 0.7784(9) 0.115(3) Uani d 0.487(7) B 1
H H5A 0.070539 0.240431 0.754421 0.172 Uiso calc 0.487(7) B 1
C C22A 0.0763(14) 0.0563(13) 0.8743(13) 0.225(5) Uani d 0.487(7) B 1
H H22A 0.138147 0.010641 0.820731 0.338 Uiso calc 0.487(7) B 1
H H22B -0.022803 -0.007894 0.850552 0.338 Uiso calc 0.487(7) B 1
H H22C 0.116684 0.084083 0.960680 0.338 Uiso calc 0.487(7) B 1
C C23A 0.0723(17) 0.1585(15) 0.8628(12) 0.169(4) Uani d 0.487(7) B 1
H H23A 0.115468 0.236841 0.946343 0.203 Uiso calc 0.487(7) B 1
H H23B -0.032950 0.150256 0.849370 0.203 Uiso calc 0.487(7) B 1
O O5B 0.8710(12) 0.8064(8) 0.2186(6) 0.0826(19) Uani d 0.513(7) B 2
H H5B 0.951087 0.826239 0.263805 0.124 Uiso calc 0.513(7) B 2
C C22B 0.9159(9) 0.7123(10) 0.0163(6) 0.188(4) Uani d 0.513(7) B 2
H H22D 1.006501 0.697937 0.042231 0.282 Uiso calc 0.513(7) B 2
H H22E 0.922411 0.727388 -0.056931 0.282 Uiso calc 0.513(7) B 2
H H22F 0.833254 0.630478 -0.003716 0.282 Uiso calc 0.513(7) B 2
C C23B 0.8974(16) 0.8167(14) 0.1032(9) 0.170(5) Uani d 0.513(7) B 2
H H23C 0.813280 0.836918 0.071298 0.204 Uiso calc 0.513(7) B 2
H H23D 0.984834 0.896724 0.125438 0.204 Uiso calc 0.513(7) B 2

loop_
_atom_site_aniso_label
_atom_site_aniso_U_11
_atom_site_aniso_U_22
_atom_site_aniso_U_33
_atom_site_aniso_U_12
_atom_site_aniso_U_13
_atom_site_aniso_U_23
O1 0.0905(9) 0.0628(7) 0.0673(7) 0.0139(6) 0.0337(6) 0.0250(5)
O2 0.0838(8) 0.0538(6) 0.0756(7) -0.0089(6) 0.0211(6) 0.0162(5)
O3 0.0715(7) 0.0538(6) 0.0615(6) -0.0053(5) 0.0229(5) 0.0151(5)
N1 0.0566(7) 0.0533(7) 0.0646(7) 0.0045(5) 0.0143(6) 0.0278(6)
N2 0.0672(8) 0.0553(7) 0.0673(8) -0.0019(6) 0.0197(6) 0.0255(6)
C1 0.0715(10) 0.0543(8) 0.0617(9) 0.0184(7) 0.0221(7) 0.0270(7)
C2 0.0749(10) 0.0510(8) 0.0595(9) 0.0105(7) 0.0164(7) 0.0180(7)
C3 0.0643(9) 0.0473(7) 0.0662(9) 0.0058(6) 0.0128(7) 0.0236(7)
C4 0.0552(8) 0.0470(7) 0.0594(8) 0.0096(6) 0.0120(6) 0.0246(6)
C5 0.0579(8) 0.0468(7) 0.0584(8) 0.0077(6) 0.0128(6) 0.0224(6)
C6 0.0648(9) 0.0510(8) 0.0658(9) 0.0066(7) 0.0203(7) 0.0264(7)
C7 0.0537(8) 0.0492(7) 0.0621(8) 0.0076(6) 0.0110(6) 0.0282(6)
C8 0.0634(9) 0.0544(8) 0.0630(9) 0.0046(7) 0.0191(7) 0.0235(7)
C16 0.0520(8) 0.0596(9) 0.0731(10) 0.0040(7) 0.0110(7) 0.0357(8)
C17 0.0671(10) 0.0711(10) 0.0861(11) 0.0114(8) 0.0254(9) 0.0396(9)
C18 0.0708(11) 0.0944(14) 0.1048(14) 0.0091(10) 0.0332(10) 0.0577(12)
C19 0.0731(12) 0.0769(12) 0.1180(16) -0.0086(10) 0.0166(11) 0.0561(12)
C20 0.0793(12) 0.0613(10) 0.0965(13) -0.0043(9) 0.0089(10) 0.0351(9)
C21 0.0682(10) 0.0605(9) 0.0770(10) 0.0025(8) 0.0145(8) 0.0310(8)
O4A 0.089(5) 0.074(4) 0.057(3) 0.015(2) 0.014(2) 0.015(2)
C9A 0.0606(17) 0.0528(15) 0.0582(15) 0.0097(13) 0.0137(12) 0.0244(12)
C10A 0.057(2) 0.047(2) 0.0600(18) 0.0111(16) 0.0153(15) 0.0274(15)
C11A 0.076(3) 0.0520(18) 0.068(3) 0.0192(18) 0.007(2) 0.027(2)
C12A 0.075(3) 0.069(3) 0.068(3) 0.020(2) 0.000(3) 0.028(2)
C13A 0.064(3) 0.046(2) 0.056(3) 0.010(2) 0.020(3) 0.023(2)
C14A 0.072(3) 0.045(2) 0.061(2) 0.016(2) 0.0172(17) 0.0237(17)
C15A 0.069(2) 0.050(2) 0.0616(18) 0.0167(16) 0.0118(16) 0.0281(17)
O4B 0.071(3) 0.043(3) 0.065(4) 0.010(2) 0.008(2) 0.012(2)
C9B 0.060(2) 0.0465(17) 0.0572(19) 0.0071(15) 0.0107(15) 0.0258(14)
C10B 0.056(3) 0.044(2) 0.057(3) 0.0135(18) 0.015(2) 0.0265(18)
C11B 0.080(4) 0.053(2) 0.065(3) 0.019(2) 0.008(2) 0.027(2)
C12B 0.074(4) 0.054(2) 0.058(4) 0.016(2) 0.001(3) 0.020(2)
C13B 0.069(4) 0.051(3) 0.052(3) 0.007(3) 0.025(3) 0.017(3)
C14B 0.086(4) 0.049(3) 0.078(3) 0.025(3) 0.022(3) 0.029(3)
C15B 0.074(3) 0.052(3) 0.066(2) 0.020(3) 0.009(2) 0.030(2)
O5A 0.096(5) 0.144(6) 0.142(6) 0.022(4) 0.043(4) 0.105(5)
C22A 0.240(10) 0.303(12) 0.320(11) 0.152(9) 0.161(9) 0.258(10)
C23A 0.192(9) 0.210(9) 0.186(8) 0.048(7) 0.103(7) 0.160(7)
O5B 0.083(4) 0.072(2) 0.075(3) 0.003(2) 0.018(3) 0.029(2)
C22B 0.144(6) 0.257(9) 0.089(4) -0.003(6) 0.035(4) 0.045(5)
C23B 0.132(6) 0.170(7) 0.108(5) -0.040(5) 0.033(4) 0.019(5)

loop_
_atom_type_symbol
_atom_type_description
_atom_type_scat_dispersion_real
_atom_type_scat_dispersion_imag
_atom_type_scat_source
C C 0.0181 0.0091 'International Tables Vol C Tables 4.2.6.8 and 6.1.1.4'
H H 0.0000 0.0000 'International Tables Vol C Tables 4.2.6.8 and 6.1.1.4'
N N 0.0311 0.0180 'International Tables Vol C Tables 4.2.6.8 and 6.1.1.4'
O O 0.0492 0.0322 'International Tables Vol C Tables 4.2.6.8 and 6.1.1.4'

loop_
_exptl_crystal_face_index_h
_exptl_crystal_face_index_k
_exptl_crystal_face_index_l
_exptl_crystal_face_perp_dist
1 -2 2 0.0755
4 -4 -3 0.0896
-1 1 1 0.0871
1 -1 -1 0.0870
-5 -2 2 0.0999
3 2 3 0.0566
-1 1 5 0.0608
1 -1 -5 0.0670
4 3 1 0.0570
-2 -5 3 0.0992
0 4 3 0.0731
1 1 -5 0.0875
-3 5 -3 0.0983
0 -1 5 0.0656
-3 3 -5 0.0694
5 0 3 0.0567
2 0 1 0.0570

loop_
_geom_angle_atom_site_label_1
_geom_angle_atom_site_label_2
_geom_angle_atom_site_label_3
_geom_angle_site_symmetry_1
_geom_angle_site_symmetry_3
_geom_angle
_geom_angle_publ_flag
C1 O1 H1 . . 109.5 ?
C3 O2 H2 . . 109.5 ?
C5 O3 C9A . . 116.51(15) ?
C5 O3 C9B . . 117.93(16) ?
C7 N1 N2 . . 118.79(13) ?
N1 N2 H2A . . 119.9 ?
N1 N2 C16 . . 120.22(13) ?
C16 N2 H2A . . 119.9 ?
O1 C1 C2 . . 117.22(14) ?
O1 C1 C6 . . 121.70(14) ?
C6 C1 C2 . . 121.08(14) ?
C1 C2 H2B . . 120.2 ?
C3 C2 C1 . . 119.57(14) ?
C3 C2 H2B . . 120.2 ?
O2 C3 C2 . . 117.53(14) ?
O2 C3 C4 . . 120.95(14) ?
C2 C3 C4 . . 121.52(14) ?
C3 C4 C7 . . 123.41(13) ?
C5 C4 C3 . . 116.68(13) ?
C5 C4 C7 . . 119.91(13) ?
O3 C5 C4 . . 121.29(13) ?
O3 C5 C6 . . 116.16(13) ?
C6 C5 C4 . . 122.55(13) ?
C1 C6 C5 . . 118.60(14) ?
C1 C6 H6 . . 120.7 ?
C5 C6 H6 . . 120.7 ?
N1 C7 C4 . . 118.58(13) ?
N1 C7 C8 . . 124.66(14) ?
C4 C7 C8 . . 116.75(12) ?
C7 C8 H8A . . 108.8 ?
C7 C8 H8B . . 108.8 ?
C7 C8 H8BC . . 109.3 ?
C7 C8 H8BD . . 109.3 ?
C7 C8 C9B . . 111.81(17) ?
H8A C8 H8B . . 107.7 ?
H8BC C8 H8BD . . 107.9 ?
C9A C8 C7 . . 113.85(15) ?
C9A C8 H8A . . 108.8 ?
C9A C8 H8B . . 108.8 ?
C9B C8 H8BC . . 109.3 ?
C9B C8 H8BD . . 109.3 ?
C17 C16 N2 . . 117.90(15) ?
C17 C16 C21 . . 119.15(15) ?
C21 C16 N2 . . 122.94(15) ?
C16 C17 H17 . . 120.0 ?
C18 C17 C16 . . 120.09(18) ?
C18 C17 H17 . . 120.0 ?
C17 C18 H18 . . 119.5 ?
C19 C18 C17 . . 120.91(18) ?
C19 C18 H18 . . 119.5 ?
C18 C19 H19 . . 120.5 ?
C20 C19 C18 . . 118.93(17) ?
C20 C19 H19 . . 120.5 ?
C19 C20 H20 . . 119.2 ?
C19 C20 C21 . . 121.52(19) ?
C21 C20 H20 . . 119.2 ?
C16 C21 C20 . . 119.38(17) ?
C16 C21 H21 . . 120.3 ?
C20 C21 H21 . . 120.3 ?
C13A O4A H4A . . 109.5 ?
O3 C9A C8 . . 115.0(2) ?
O3 C9A H9A . . 106.1 ?
O3 C9A C10A . . 108.3(2) ?
C8 C9A H9A . . 106.1 ?
C8 C9A C10A . . 114.4(2) ?
C10A C9A H9A . . 106.1 ?
C11A C10A C9A . . 121.1(4) ?
C15A C10A C9A . . 120.5(4) ?
C15A C10A C11A . . 118.4(3) ?
C10A C11A H11A . . 120.2 ?
C12A C11A C10A . . 119.5(4) ?
C12A C11A H11A . . 120.2 ?
C11A C12A H12A . . 119.1 ?
C13A C12A C11A . . 121.8(5) ?
C13A C12A H12A . . 119.1 ?
C12A C13A O4A . . 122.9(8) ?
C12A C13A C14A . . 118.8(6) ?
C14A C13A O4A . . 118.0(8) ?
C13A C14A H14A . . 120.1 ?
C13A C14A C15A . . 119.8(5) ?
C15A C14A H14A . . 120.1 ?
C10A C15A C14A . . 121.6(4) ?
C10A C15A H15A . . 119.2 ?
C14A C15A H15A . . 119.2 ?
C13B O4B H4B . . 109.5 ?
O3 C9B C8 . . 115.2(3) ?
O3 C9B H9B . . 105.5 ?
O3 C9B C10B . . 109.5(3) ?
C8 C9B H9B . . 105.5 ?
C8 C9B C10B . . 114.6(3) ?
C10B C9B H9B . . 105.5 ?
C11B C10B C9B . . 119.1(5) ?
C15B C10B C9B . . 122.3(5) ?
C15B C10B C11B . . 118.6(5) ?
C10B C11B H11B . . 119.4 ?
C12B C11B C10B . . 121.1(6) ?
C12B C11B H11B . . 119.4 ?
C11B C12B H12B . . 119.9 ?
C13B C12B C11B . . 120.1(7) ?
C13B C12B H12B . . 119.9 ?
C12B C13B O4B . . 113.9(10) ?
C12B C13B C14B . . 119.6(7) ?
C14B C13B O4B . . 125.5(11) ?
C13B C14B H14B . . 119.9 ?
C13B C14B C15B . . 120.2(7) ?
C15B C14B H14B . . 119.9 ?
C10B C15B C14B . . 120.2(6) ?
C10B C15B H15B . . 119.9 ?
C14B C15B H15B . . 119.9 ?
C23A O5A H5A . . 109.5 ?
H22A C22A H22B . . 109.5 ?
H22A C22A H22C . . 109.5 ?
H22B C22A H22C . . 109.5 ?
C23A C22A H22A . . 109.5 ?
C23A C22A H22B . . 109.5 ?
C23A C22A H22C . . 109.5 ?
O5A C23A H23A . . 104.5 ?
O5A C23A H23B . . 104.5 ?
C22A C23A O5A . . 130.9(14) ?
C22A C23A H23A . . 104.5 ?
C22A C23A H23B . . 104.5 ?
H23A C23A H23B . . 105.7 ?
C23B O5B H5B . . 109.5 ?
H22D C22B H22E . . 109.5 ?
H22D C22B H22F . . 109.5 ?
H22E C22B H22F . . 109.5 ?
C23B C22B H22D . . 109.5 ?
C23B C22B H22E . . 109.5 ?
C23B C22B H22F . . 109.5 ?
O5B C23B H23C . . 108.1 ?
O5B C23B H23D . . 108.1 ?
C22B C23B O5B . . 116.8(12) ?
C22B C23B H23C . . 108.1 ?
C22B C23B H23D . . 108.1 ?
H23C C23B H23D . . 107.3 ?

loop_
_geom_bond_atom_site_label_1
_geom_bond_atom_site_label_2
_geom_bond_site_symmetry_2
_geom_bond_distance
_geom_bond_publ_flag
O1 H1 . 0.8200 ?
O1 C1 . 1.3715(18) ?
O2 H2 . 0.8200 ?
O2 C3 . 1.3595(18) ?
O3 C5 . 1.3680(17) ?
O3 C9A . 1.395(3) ?
O3 C9B . 1.380(4) ?
N1 N2 . 1.3604(18) ?
N1 C7 . 1.2953(19) ?
N2 H2A . 0.8600 ?
N2 C16 . 1.3896(18) ?
C1 C2 . 1.386(2) ?
C1 C6 . 1.381(2) ?
C2 H2B . 0.9300 ?
C2 C3 . 1.378(2) ?
C3 C4 . 1.407(2) ?
C4 C5 . 1.402(2) ?
C4 C7 . 1.459(2) ?
C5 C6 . 1.382(2) ?
C6 H6 . 0.9300 ?
C7 C8 . 1.495(2) ?
C8 H8A . 0.9700 ?
C8 H8B . 0.9700 ?
C8 H8BC . 0.9700 ?
C8 H8BD . 0.9700 ?
C8 C9A . 1.484(3) ?
C8 C9B . 1.496(4) ?
C16 C17 . 1.389(2) ?
C16 C21 . 1.389(2) ?
C17 H17 . 0.9300 ?
C17 C18 . 1.384(2) ?
C18 H18 . 0.9300 ?
C18 C19 . 1.375(3) ?
C19 H19 . 0.9300 ?
C19 C20 . 1.368(3) ?
C20 H20 . 0.9300 ?
C20 C21 . 1.390(2) ?
C21 H21 . 0.9300 ?
O4A H4A . 0.8200 ?
O4A C13A . 1.376(6) ?
C9A H9A . 0.9800 ?
C9A C10A . 1.505(4) ?
C10A C11A . 1.388(5) ?
C10A C15A . 1.373(5) ?
C11A H11A . 0.9300 ?
C11A C12A . 1.377(5) ?
C12A H12A . 0.9300 ?
C12A C13A . 1.368(5) ?
C13A C14A . 1.375(6) ?
C14A H14A . 0.9300 ?
C14A C15A . 1.380(5) ?
C15A H15A . 0.9300 ?
O4B H4B . 0.8200 ?
O4B C13B . 1.374(7) ?
C9B H9B . 0.9800 ?
C9B C10B . 1.509(5) ?
C10B C11B . 1.380(6) ?
C10B C15B . 1.371(6) ?
C11B H11B . 0.9300 ?
C11B C12B . 1.365(6) ?
C12B H12B . 0.9300 ?
C12B C13B . 1.363(7) ?
C13B C14B . 1.372(7) ?
C14B H14B . 0.9300 ?
C14B C15B . 1.383(6) ?
C15B H15B . 0.9300 ?
O5A H5A . 0.8200 ?
O5A C23A . 1.425(7) ?
C22A H22A . 0.9600 ?
C22A H22B . 0.9600 ?
C22A H22C . 0.9600 ?
C22A C23A . 1.198(13) ?
C23A H23A . 0.9700 ?
C23A H23B . 0.9700 ?
O5B H5B . 0.8200 ?
O5B C23B . 1.462(7) ?
C22B H22D . 0.9600 ?
C22B H22E . 0.9600 ?
C22B H22F . 0.9600 ?
C22B C23B . 1.237(14) ?
C23B H23C . 0.9700 ?
C23B H23D . 0.9700 ?

loop_
_geom_hbond_atom_site_label_D
_geom_hbond_atom_site_label_H
_geom_hbond_atom_site_label_A
_geom_hbond_site_symmetry_A
_geom_hbond_distance_DH
_geom_hbond_distance_HA
_geom_hbond_distance_DA
_geom_hbond_angle_DHA
_geom_hbond_publ_flag
O5A H5A C17 . 0.82 2.56 3.363(15) 166.3 yes
O5A H5A C18 . 0.82 2.47 3.263(16) 161.5 yes
O5B H5B C19 2_666 0.82 2.59 3.405(11) 172.7 yes
O1 H1 O5A 2_666 0.82 1.79 2.590(12) 166.0 yes
O1 H1 O5B . 0.82 1.90 2.709(8) 170.1 yes
C8 H8BC O4B 2_677 0.97 2.49 3.440(17) 167.5 yes
O4A H4A O1 1_566 0.82 1.89 2.677(13) 160.3 yes
C9B H9B O2 2_666 0.98 2.39 3.347(5) 165.2 yes
O2 H2 N1 1_555 0.82 1.873 2.5975(18) 146.7 yes

loop_
_geom_torsion_atom_site_label_1
_geom_torsion_atom_site_label_2
_geom_torsion_atom_site_label_3
_geom_torsion_atom_site_label_4
_geom_torsion_site_symmetry_1
_geom_torsion_site_symmetry_2
_geom_torsion_site_symmetry_3
_geom_torsion_site_symmetry_4
_geom_torsion
_geom_torsion_publ_flag
O1 C1 C2 C3 . . . . 178.29(15) ?
O1 C1 C6 C5 . . . . -178.82(15) ?
O2 C3 C4 C5 . . . . -179.31(15) ?
O2 C3 C4 C7 . . . . 0.1(3) ?
O3 C5 C6 C1 . . . . -179.85(14) ?
O3 C9A C10A C11A . . . . -65.7(5) ?
O3 C9A C10A C15A . . . . 113.9(4) ?
O3 C9B C10B C11B . . . . -120.8(6) ?
O3 C9B C10B C15B . . . . 61.0(6) ?
N1 N2 C16 C17 . . . . -175.73(15) ?
N1 N2 C16 C21 . . . . 4.2(3) ?
N1 C7 C8 C9A . . . . -164.3(2) ?
N1 C7 C8 C9B . . . . 153.3(2) ?
N2 N1 C7 C4 . . . . -178.82(13) ?
N2 N1 C7 C8 . . . . 1.6(2) ?
N2 C16 C17 C18 . . . . 179.73(17) ?
N2 C16 C21 C20 . . . . -179.91(17) ?
C1 C2 C3 O2 . . . . -179.82(15) ?
C1 C2 C3 C4 . . . . 0.7(3) ?
C2 C1 C6 C5 . . . . 0.4(3) ?
C2 C3 C4 C5 . . . . 0.2(2) ?
C2 C3 C4 C7 . . . . 179.60(15) ?
C3 C4 C5 O3 . . . . 179.56(14) ?
C3 C4 C5 C6 . . . . -0.8(2) ?
C3 C4 C7 N1 . . . . 5.3(2) ?
C3 C4 C7 C8 . . . . -175.16(15) ?
C4 C5 C6 C1 . . . . 0.5(3) ?
C4 C7 C8 C9A . . . . 16.1(3) ?
C4 C7 C8 C9B . . . . -26.2(3) ?
C5 O3 C9A C8 . . . . 48.0(3) ?
C5 O3 C9A C10A . . . . 177.4(2) ?
C5 O3 C9B C8 . . . . -44.8(4) ?
C5 O3 C9B C10B . . . . -175.9(3) ?
C5 C4 C7 N1 . . . . -175.36(14) ?
C5 C4 C7 C8 . . . . 4.2(2) ?
C6 C1 C2 C3 . . . . -1.0(3) ?
C7 N1 N2 C16 . . . . -172.39(14) ?
C7 C4 C5 O3 . . . . 0.1(2) ?
C7 C4 C5 C6 . . . . 179.81(14) ?
C7 C8 C9A O3 . . . . -42.0(3) ?
C7 C8 C9A C10A . . . . -168.4(3) ?
C7 C8 C9B O3 . . . . 46.7(4) ?
C7 C8 C9B C10B . . . . 175.3(3) ?
C8 C9A C10A C11A . . . . 64.1(5) ?
C8 C9A C10A C15A . . . . -116.3(4) ?
C8 C9B C10B C11B . . . . 107.9(6) ?
C8 C9B C10B C15B . . . . -70.3(6) ?
C16 C17 C18 C19 . . . . 0.4(3) ?
C17 C16 C21 C20 . . . . 0.0(3) ?
C17 C18 C19 C20 . . . . -0.5(3) ?
C18 C19 C20 C21 . . . . 0.3(3) ?
C19 C20 C21 C16 . . . . 0.0(3) ?
C21 C16 C17 C18 . . . . -0.2(3) ?
O4A C13A C14A C15A . . . . -177.1(16) ?
C9A O3 C5 C4 . . . . -26.8(3) ?
C9A O3 C5 C6 . . . . 153.5(2) ?
C9A C10A C11A C12A . . . . -179.9(7) ?
C9A C10A C15A C14A . . . . -179.2(6) ?
C10A C11A C12A C13A . . . . -2.8(18) ?
C11A C10A C15A C14A . . . . 0.4(9) ?
C11A C12A C13A O4A . . . . 177.8(18) ?
C11A C12A C13A C14A . . . . 4(3) ?
C12A C13A C14A C15A . . . . -3(3) ?
C13A C14A C15A C10A . . . . 0.8(18) ?
C15A C10A C11A C12A . . . . 0.6(9) ?
O4B C13B C14B C15B . . . . 170(2) ?
C9B O3 C5 C4 . . . . 20.7(3) ?
C9B O3 C5 C6 . . . . -159.0(3) ?
C9B C10B C11B C12B . . . . 178.9(9) ?
C9B C10B C15B C14B . . . . -179.8(9) ?
C10B C11B C12B C13B . . . . 3(2) ?
C11B C10B C15B C14B . . . . 1.9(12) ?
C11B C12B C13B O4B . . . . -172(2) ?
C11B C12B C13B C14B . . . . -3(4) ?
C12B C13B C14B C15B . . . . 2(4) ?
C13B C14B C15B C10B . . . . -2(2) ?
C15B C10B C11B C12B . . . . -2.8(12) ?
